data_4117507
loop_
_publ_author_name
'Marius V. C\^ampian'
'Robin N. Perutz'
'Barbara Procacci'
'Robert J. Thatcher'
'Olga Torres'
'Adrian C. Whitwood'

_publ_contact_author_address
;Department of Chemistry,
University of York,
Heslington,
York
YO10 5DD
UK
;
_publ_contact_author_email robin.perutz@york.ac.uk
_publ_contact_author_fax '+44 1904 432516'
_publ_contact_author_name 'Professor Robin N Perutz'
_publ_contact_author_phone '+44 1904 432549'
_publ_section_title
;
 Selective Photochemistry at Stereogenic Metal and Ligand Centers of
 cis-[Ru(diphosphine)2(H)2]: Preparative, NMR, Solid State, and Laser
 Flash Studies
;
_journal_name_full 'Journal of the American Chemical Society'
_journal_page_first 3480
_journal_page_last 3497
_journal_paper_doi 10.1021/ja210568t
_journal_volume 134
_journal_year 2012
_chemical_absolute_configuration ad
_chemical_formula_moiety 'C28 H58 P4 Ru'
_chemical_formula_sum 'C28 H58 P4 Ru'
_chemical_formula_weight 619.69
_chemical_name_systematic
;
?
;
_space_group_crystal_system trigonal
_space_group_IT_number 145
_space_group_name_Hall 'P 32'
_space_group_name_H-M_alt 'P 32'
_symmetry_space_group_name_Hall 'P 32'
_symmetry_space_group_name_H-M 'P 32'
_atom_sites_solution_hydrogens geom
_atom_sites_solution_primary direct
_atom_sites_solution_secondary difmap
_audit_creation_date 2011-10-18
_audit_creation_method
;
  Olex2 1.1
  (compiled 2011.09.07 svn.r1971, GUI svn.r3853)
;
_cell_angle_alpha 90.00
_cell_angle_beta 90.00
_cell_angle_gamma 120.00
_cell_formula_units_Z 3
_cell_length_a 10.5462(3)
_cell_length_b 10.5462(3)
_cell_length_c 24.2854(16)
_cell_measurement_reflns_used 6842
_cell_measurement_temperature 110.0
_cell_measurement_theta_max 29.80
_cell_measurement_theta_min 2.23
_cell_volume 2339.20(18)
_computing_cell_refinement 'SAINT v6.45A (Bruker, 2003)'
_computing_data_reduction 'SAINT v6.45A (Bruker, 2003)'
_computing_molecular_graphics
;
O. V. Dolomanov, L. J. Bourhis, R. J. Gildea, J. A. K. Howard and H. Puschmann,
OLEX2: a complete structure solution, refinement and analysis program.
J. Appl. Cryst. (2009). 42, 339-341.
;
_computing_publication_material
;
O. V. Dolomanov, L. J. Bourhis, R. J. Gildea, J. A. K. Howard and H. Puschmann,
OLEX2: a complete structure solution, refinement and analysis program.
J. Appl. Cryst. (2009). 42, 339-341.
;
_computing_structure_refinement
;
XL, G.M. Sheldrick, Acta Cryst.
(2008). A64, 112-122
;
_computing_structure_solution 'SHELXS-97 (Sheldrick, 1990)'
_diffrn_ambient_temperature 110.0
_diffrn_measured_fraction_theta_full 0.997
_diffrn_measured_fraction_theta_max 0.997
_diffrn_measurement_device_type 'CCD area detector'
_diffrn_measurement_method 'phi and omega scans'
_diffrn_radiation_monochromator graphite
_diffrn_radiation_type MoK\a
_diffrn_radiation_wavelength 0.71073
_diffrn_reflns_av_R_equivalents 0.0315
_diffrn_reflns_av_unetI/netI 0.0300
_diffrn_reflns_limit_h_max 14
_diffrn_reflns_limit_h_min -14
_diffrn_reflns_limit_k_max 14
_diffrn_reflns_limit_k_min -14
_diffrn_reflns_limit_l_max 34
_diffrn_reflns_limit_l_min -34
_diffrn_reflns_number 35612
_diffrn_reflns_theta_full 30.01
_diffrn_reflns_theta_max 30.01
_diffrn_reflns_theta_min 2.23
_diffrn_source 'fine-focus sealed tube'
_diffrn_source_current 40.0
_diffrn_source_power 2.0
_diffrn_source_target Mo
_diffrn_source_voltage 50.0
_exptl_absorpt_coefficient_mu 0.723
_exptl_absorpt_correction_T_max 1
_exptl_absorpt_correction_T_min 0.922239
_exptl_absorpt_correction_type multi-scan
_exptl_absorpt_process_details
;
SADABS v.2.10 (Bruker,2003) was used for absorption correction.
R(int) was 0.0646 before and 0.0334 after correction.
The Ratio of minimum to maximum transmission is 0.9222.
The \l/2 correction factor is 0.0015.
;
_exptl_crystal_colour Colourless
_exptl_crystal_density_diffrn 1.320
_exptl_crystal_description Shard
_exptl_crystal_F_000 990
_exptl_crystal_size_max 0.19
_exptl_crystal_size_mid 0.17
_exptl_crystal_size_min 0.07
_refine_diff_density_max 0.813
_refine_diff_density_min -0.707
_refine_diff_density_rms 0.060
_refine_ls_abs_structure_details 'Flack H D (1983), Acta Cryst. A39, 876-881'
_refine_ls_abs_structure_Flack -0.012(17)
_refine_ls_extinction_method none
_refine_ls_goodness_of_fit_ref 1.056
_refine_ls_hydrogen_treatment mixed
_refine_ls_matrix_type full
_refine_ls_number_parameters 376
_refine_ls_number_reflns 9030
_refine_ls_number_restraints 28
_refine_ls_restrained_S_all 1.110
_refine_ls_R_factor_all 0.0293
_refine_ls_R_factor_gt 0.0268
_refine_ls_shift/su_max 0.000
_refine_ls_shift/su_mean 0.000
_refine_ls_structure_factor_coef Fsqd
_refine_ls_weighting_details 'calc w=1/[\s^2^(Fo^2^)+(0.0267P)^2^+0.6490P] where P=(Fo^2^+2Fc^2^)/3'
_refine_ls_weighting_scheme calc
_refine_ls_wR_factor_gt 0.0583
_refine_ls_wR_factor_ref 0.0595
_reflns_number_gt 8611
_reflns_number_total 9030
_reflns_threshold_expression >2sigma(I)
_cod_data_source_file ja210568t_si_002_01.cif
_cod_data_source_block L-R,R-Ru1H2
_cod_depositor_comments
;
The following automatic conversions were performed:

'_diffrn_source_target' value 'MO' changed to 'Mo' according to the
built-in table from CIF Core dictionary named 'cif_core.dic' version
2.4.1 from 2010-06-29.

Automatic conversion script
Id: cif_fix_values 1715 2011-07-08 13:25:40Z adriana 
;
_cod_database_code 4117507

loop_
_space_group_symop_id
_space_group_symop_operation_xyz
1 'x, y, z'
2 '-y, x-y, z+2/3'
3 '-x+y, -x, z+1/3'

loop_
_atom_site_label
_atom_site_type_symbol
_atom_site_fract_x
_atom_site_fract_y
_atom_site_fract_z
_atom_site_U_iso_or_equiv
_atom_site_adp_type
_atom_site_occupancy
_atom_site_symmetry_multiplicity
_atom_site_calc_flag
_atom_site_refinement_flags
_atom_site_disorder_assembly
_atom_site_disorder_group
C1 C 0.1881(3) 0.7064(3) 0.56944(10) 0.0335(5) Uani 1 1 d . . .
H1C H 0.1811 0.7878 0.5856 0.050 Uiso 1 1 calc R . .
H1D H 0.2820 0.7149 0.5797 0.050 Uiso 1 1 calc R . .
H1E H 0.1078 0.6134 0.5832 0.050 Uiso 1 1 calc R . .
C2 C 0.1782(3) 0.7112(2) 0.50686(9) 0.0233(4) Uani 1 1 d . . .
H2A H 0.2722 0.7957 0.4934 0.028 Uiso 1 1 calc R . .
C3 C 0.0543(4) 0.7364(4) 0.48806(12) 0.0464(8) Uani 1 1 d . . .
H3A H -0.0346 0.6766 0.5104 0.056 Uiso 1 1 calc R . .
H3B H 0.0833 0.8408 0.4924 0.056 Uiso 1 1 calc R . .
C4 C 0.0242(3) 0.6920(3) 0.42780(11) 0.0377(6) Uani 1 1 d . . .
H4A H -0.0663 0.6898 0.4154 0.045 Uiso 1 1 calc R . .
H4B H 0.1067 0.7622 0.4045 0.045 Uiso 1 1 calc R . .
C5 C 0.0069(3) 0.5404(3) 0.42405(10) 0.0295(5) Uani 1 1 d . . .
H5 H -0.0894 0.4717 0.4415 0.035 Uiso 1 1 calc R . .
C6 C -0.0002(4) 0.4863(3) 0.36558(12) 0.0427(7) Uani 1 1 d . . .
H6A H -0.0848 0.4809 0.3466 0.064 Uiso 1 1 calc R . .
H6B H -0.0101 0.3888 0.3665 0.064 Uiso 1 1 calc R . .
H6C H 0.0897 0.5541 0.3459 0.064 Uiso 1 1 calc R . .
C7 C 0.3144(3) 0.6277(3) 0.42407(10) 0.0287(5) Uani 1 1 d . . .
H7A H 0.3043 0.6934 0.3975 0.034 Uiso 1 1 calc R . .
H7B H 0.4029 0.6878 0.4466 0.034 Uiso 1 1 calc R . .
C8 C 0.3329(3) 0.5130(3) 0.39265(10) 0.0337(6) Uani 1 1 d . . .
H8A H 0.4337 0.5582 0.3778 0.040 Uiso 1 1 calc R . .
H8B H 0.2639 0.4766 0.3612 0.040 Uiso 1 1 calc R . .
C9 C 0.6020(4) 0.5457(5) 0.46303(17) 0.0640(10) Uani 1 1 d . . .
H9A H 0.6912 0.5500 0.4770 0.096 Uiso 1 1 calc R . .
H9B H 0.5680 0.5923 0.4895 0.096 Uiso 1 1 calc R . .
H9C H 0.6228 0.5972 0.4277 0.096 Uiso 1 1 calc R . .
C10 C 0.4848(3) 0.3879(4) 0.45513(12) 0.0438(7) Uani 1 1 d . . .
H10 H 0.4762 0.3358 0.4905 0.053 Uiso 1 1 calc R . .
C11 C 0.5239(5) 0.3115(5) 0.41044(16) 0.0636(10) Uani 1 1 d . . .
H11A H 0.5633 0.3751 0.3776 0.076 Uiso 1 1 calc R . .
H11B H 0.5985 0.2885 0.4241 0.076 Uiso 1 1 calc R . .
C12 C 0.3847(5) 0.1732(5) 0.39631(17) 0.0695(12) Uani 1 1 d . . .
H12A H 0.3545 0.1029 0.4273 0.083 Uiso 1 1 calc R . .
H12B H 0.3993 0.1270 0.3633 0.083 Uiso 1 1 calc R . .
C13 C 0.2679(4) 0.2147(4) 0.38522(12) 0.0497(8) Uani 1 1 d . . .
H13 H 0.2877 0.2622 0.3482 0.060 Uiso 1 1 calc R . .
C14 C 0.1165(5) 0.0800(5) 0.38374(19) 0.0813(15) Uani 1 1 d . . .
H14A H 0.1126 0.0139 0.3546 0.122 Uiso 1 1 calc R . .
H14B H 0.0435 0.1094 0.3764 0.122 Uiso 1 1 calc R . .
H14C H 0.0956 0.0295 0.4193 0.122 Uiso 1 1 calc R . .
C15 C -0.2002(5) -0.0558(5) 0.4666(2) 0.0330(11) Uani 0.50 1 d PD A 1
H15A H -0.2835 -0.1504 0.4557 0.050 Uiso 0.50 1 calc PR A 1
H15B H -0.1224 -0.0707 0.4816 0.050 Uiso 0.50 1 calc PR A 1
H15C H -0.1632 0.0085 0.4344 0.050 Uiso 0.50 1 calc PR A 1
C15B C -0.1703(8) -0.0730(6) 0.5330(4) 0.065(2) Uani 0.50 1 d PD A 2
H15D H -0.2445 -0.1757 0.5392 0.098 Uiso 0.50 1 calc PR A 2
H15E H -0.0813 -0.0498 0.5536 0.098 Uiso 0.50 1 calc PR A 2
H15F H -0.1475 -0.0566 0.4936 0.098 Uiso 0.50 1 calc PR A 2
C16 C -0.2490(4) 0.0142(4) 0.51014(18) 0.0292(10) Uani 0.50 1 d PD A 1
H16 H -0.2909 -0.0564 0.5415 0.035 Uiso 0.50 1 calc PR A 1
C16B C -0.2287(5) 0.0256(4) 0.5527(3) 0.0405(13) Uani 0.50 1 d PD A 2
H16A H -0.2596 0.0004 0.5920 0.049 Uiso 0.50 1 calc PR A 2
C17 C -0.3674(5) 0.0495(7) 0.4910(2) 0.0352(12) Uani 0.50 1 d PD A 1
H17A H -0.3360 0.1087 0.4568 0.042 Uiso 0.50 1 calc PR A 1
H17B H -0.4607 -0.0419 0.4836 0.042 Uiso 0.50 1 calc PR A 1
C17B C -0.3628(6) 0.0043(7) 0.5195(3) 0.0571(19) Uani 0.50 1 d PD A 2
H17C H -0.3426 0.0109 0.4795 0.068 Uiso 0.50 1 calc PR A 2
H17D H -0.4494 -0.0923 0.5276 0.068 Uiso 0.50 1 calc PR A 2
C18 C -0.386(2) 0.1354(18) 0.5377(8) 0.0453(8) Uani 0.50 1 d PD A 1
H18A H -0.4230 0.0749 0.5715 0.054 Uiso 0.50 1 calc PR A 1
H18B H -0.4550 0.1694 0.5272 0.054 Uiso 0.50 1 calc PR A 1
C18B C -0.389(2) 0.1277(16) 0.5381(8) 0.0453(8) Uani 0.50 1 d PD A 2
H18C H -0.4292 0.1084 0.5759 0.054 Uiso 0.50 1 calc PR A 2
H18D H -0.4595 0.1342 0.5133 0.054 Uiso 0.50 1 calc PR A 2
C19 C -0.2301(18) 0.266(2) 0.5467(5) 0.036(2) Uani 0.50 1 d PD A 1
H19 H -0.2097 0.3353 0.5153 0.043 Uiso 0.50 1 calc PR A 1
C19B C -0.2407(15) 0.2730(18) 0.5368(6) 0.035(3) Uani 0.50 1 d PD A 2
H19A H -0.2276 0.3086 0.4979 0.041 Uiso 0.50 1 calc PR A 2
C20 C -0.2114(6) 0.3534(6) 0.5996(2) 0.0361(12) Uani 0.50 1 d PD A 1
H20A H -0.2823 0.3876 0.6000 0.054 Uiso 0.50 1 calc PR A 1
H20B H -0.1119 0.4377 0.6011 0.054 Uiso 0.50 1 calc PR A 1
H20C H -0.2279 0.2904 0.6316 0.054 Uiso 0.50 1 calc PR A 1
C20B C -0.2475(7) 0.3900(8) 0.5716(3) 0.0501(16) Uani 0.50 1 d PD A 2
H20D H -0.3306 0.4005 0.5596 0.075 Uiso 0.50 1 calc PR A 2
H20E H -0.1565 0.4836 0.5670 0.075 Uiso 0.50 1 calc PR A 2
H20F H -0.2598 0.3610 0.6104 0.075 Uiso 0.50 1 calc PR A 2
C21 C -0.0792(5) 0.1357(5) 0.60852(17) 0.0231(9) Uani 0.50 1 d P A 1
H21A H -0.1623 0.1208 0.6320 0.028 Uiso 0.50 1 calc PR A 1
H21B H -0.0818 0.0407 0.6058 0.028 Uiso 0.50 1 calc PR A 1
C21B C -0.0579(5) 0.2667(6) 0.62472(19) 0.0291(10) Uani 0.50 1 d P A 2
H21C H -0.0342 0.3681 0.6330 0.035 Uiso 0.50 1 calc PR A 2
H21D H -0.1445 0.1982 0.6467 0.035 Uiso 0.50 1 calc PR A 2
C22 C 0.0648(3) 0.2473(3) 0.63684(9) 0.0277(5) Uani 0.50 1 d P A 1
H22A H 0.0909 0.1963 0.6650 0.033 Uiso 0.50 1 calc PR A 1
H22B H 0.0500 0.3220 0.6558 0.033 Uiso 0.50 1 calc PR A 1
C22B C 0.0648(3) 0.2473(3) 0.63684(9) 0.0277(5) Uani 0.50 1 d P A 2
H22C H 0.0312 0.1413 0.6371 0.033 Uiso 0.50 1 calc PR A 2
H22D H 0.1013 0.2858 0.6742 0.033 Uiso 0.50 1 calc PR A 2
C23 C 0.2583(3) 0.0904(3) 0.59277(12) 0.0404(7) Uani 1 1 d . . .
H23A H 0.3294 0.0580 0.5992 0.061 Uiso 1 1 calc R . .
H23B H 0.2243 0.0699 0.5545 0.061 Uiso 1 1 calc R . .
H23C H 0.1748 0.0380 0.6177 0.061 Uiso 1 1 calc R . .
C24 C 0.3306(3) 0.2544(3) 0.60350(9) 0.0245(4) Uani 1 1 d . A .
H24 H 0.4189 0.3022 0.5792 0.029 Uiso 1 1 calc R . .
C25 C 0.3860(3) 0.2985(3) 0.66307(10) 0.0285(5) Uani 1 1 d . . .
H25A H 0.4874 0.3165 0.6660 0.034 Uiso 1 1 calc R . .
H25B H 0.3235 0.2175 0.6884 0.034 Uiso 1 1 calc R . .
C26 C 0.3826(3) 0.4381(3) 0.67993(10) 0.0334(5) Uani 1 1 d . . .
H26A H 0.3092 0.4141 0.7094 0.040 Uiso 1 1 calc R . .
H26B H 0.4796 0.5118 0.6945 0.040 Uiso 1 1 calc R . .
C27 C 0.3434(3) 0.5017(2) 0.62980(9) 0.0245(4) Uani 1 1 d . A .
H27 H 0.2889 0.5511 0.6427 0.029 Uiso 1 1 calc R . .
C28 C 0.4795(3) 0.6118(3) 0.59840(12) 0.0380(6) Uani 1 1 d . . .
H28A H 0.5371 0.6984 0.6214 0.057 Uiso 1 1 calc R . .
H28B H 0.4501 0.6407 0.5645 0.057 Uiso 1 1 calc R . .
H28C H 0.5389 0.5671 0.5891 0.057 Uiso 1 1 calc R . .
P1 P 0.15098(6) 0.54176(6) 0.46964(2) 0.01885(10) Uani 1 1 d . . .
P2 P 0.29791(7) 0.35670(7) 0.43810(2) 0.02628(12) Uani 1 1 d . . .
P3B P -0.09397(15) 0.22688(17) 0.54917(8) 0.0227(3) Uani 0.50 1 d PDU A 2
P3 P -0.10475(15) 0.19074(17) 0.53859(8) 0.0227(3) Uani 0.50 1 d PDU A 1
P4 P 0.21918(6) 0.34028(6) 0.58677(2) 0.01772(10) Uani 1 1 d . . .
Ru1 Ru 0.119826(17) 0.319375(16) 0.500040(5) 0.01892(4) Uani 1 1 d D A .
H1 H 0.030(4) 0.263(4) 0.4502(17) 0.073(12) Uiso 1 1 d . . .
H2 H 0.101(3) 0.158(3) 0.5021(12) 0.038(8) Uiso 1 1 d . . .

loop_
_atom_site_aniso_label
_atom_site_aniso_U_11
_atom_site_aniso_U_22
_atom_site_aniso_U_33
_atom_site_aniso_U_23
_atom_site_aniso_U_13
_atom_site_aniso_U_12
C1 0.0487(15) 0.0278(12) 0.0287(12) -0.0050(9) -0.0084(11) 0.0225(12)
C2 0.0277(11) 0.0206(10) 0.0231(10) -0.0027(8) 0.0003(8) 0.0133(9)
C3 0.064(2) 0.071(2) 0.0332(14) -0.0098(14) -0.0079(13) 0.0557(19)
C4 0.0513(16) 0.0529(17) 0.0281(12) -0.0042(11) -0.0097(11) 0.0406(15)
C5 0.0241(11) 0.0313(12) 0.0289(12) 0.0066(10) -0.0033(9) 0.0107(10)
C6 0.0602(19) 0.0333(14) 0.0340(14) -0.0040(11) -0.0218(13) 0.0228(14)
C7 0.0290(12) 0.0251(11) 0.0314(12) 0.0098(9) 0.0108(9) 0.0131(10)
C8 0.0493(16) 0.0394(14) 0.0230(11) 0.0098(10) 0.0122(11) 0.0300(13)
C9 0.0382(17) 0.088(3) 0.064(2) -0.007(2) 0.0040(16) 0.0308(19)
C10 0.0441(16) 0.070(2) 0.0321(14) 0.0120(14) 0.0127(12) 0.0401(16)
C11 0.077(3) 0.083(3) 0.057(2) 0.0133(19) 0.0281(19) 0.060(2)
C12 0.107(3) 0.080(3) 0.059(2) 0.001(2) 0.018(2) 0.075(3)
C13 0.097(3) 0.0535(18) 0.0245(13) -0.0070(12) -0.0026(15) 0.057(2)
C14 0.116(4) 0.074(3) 0.085(3) -0.055(2) -0.055(3) 0.070(3)
C15 0.026(2) 0.021(2) 0.042(3) -0.011(2) -0.010(2) 0.0045(19)
C15B 0.047(4) 0.021(3) 0.112(7) 0.003(3) 0.025(4) 0.005(3)
C16 0.022(2) 0.029(2) 0.025(2) 0.0077(19) -0.0016(18) 0.0036(19)
C16B 0.023(2) 0.023(2) 0.060(4) 0.011(2) 0.001(2) 0.000(2)
C17 0.021(2) 0.045(3) 0.034(3) -0.003(2) -0.005(2) 0.012(2)
C17B 0.032(3) 0.036(3) 0.071(5) 0.005(3) -0.008(3) -0.007(3)
C18 0.0226(13) 0.066(2) 0.0426(16) 0.0043(16) -0.0031(11) 0.0185(15)
C18B 0.0226(13) 0.066(2) 0.0426(16) 0.0043(16) -0.0031(11) 0.0185(15)
C19 0.048(6) 0.034(4) 0.026(4) 0.018(3) 0.022(3) 0.021(5)
C19B 0.020(3) 0.038(6) 0.040(6) 0.007(6) 0.009(4) 0.010(3)
C20 0.027(3) 0.038(3) 0.042(3) -0.004(2) 0.009(2) 0.016(2)
C20B 0.034(3) 0.070(4) 0.060(4) 0.009(3) 0.002(3) 0.036(3)
C21 0.022(2) 0.025(2) 0.0154(18) 0.0037(16) 0.0015(15) 0.0072(18)
C21B 0.026(2) 0.036(3) 0.026(2) 0.0090(19) 0.0075(18) 0.016(2)
C22 0.0279(11) 0.0323(12) 0.0190(10) 0.0034(9) 0.0039(8) 0.0121(10)
C22B 0.0279(11) 0.0323(12) 0.0190(10) 0.0034(9) 0.0039(8) 0.0121(10)
C23 0.0549(17) 0.0330(13) 0.0479(16) -0.0137(12) -0.0211(13) 0.0328(13)
C24 0.0272(11) 0.0275(11) 0.0243(11) -0.0034(9) -0.0043(8) 0.0177(10)
C25 0.0328(12) 0.0332(12) 0.0269(11) -0.0030(9) -0.0065(9) 0.0221(10)
C26 0.0415(14) 0.0375(14) 0.0286(12) -0.0103(10) -0.0134(10) 0.0254(12)
C27 0.0260(11) 0.0254(11) 0.0249(11) -0.0044(8) -0.0051(8) 0.0149(9)
C28 0.0290(13) 0.0338(14) 0.0405(15) -0.0025(11) -0.0048(11) 0.0076(11)
P1 0.0185(2) 0.0171(2) 0.0188(2) 0.00155(19) 0.00033(19) 0.0074(2)
P2 0.0401(3) 0.0298(3) 0.0175(3) 0.0015(2) 0.0024(2) 0.0239(3)
P3B 0.0146(3) 0.0158(6) 0.0250(6) 0.0039(4) -0.0066(3) -0.0019(4)
P3 0.0146(3) 0.0158(6) 0.0250(6) 0.0039(4) -0.0066(3) -0.0019(4)
P4 0.0177(2) 0.0194(2) 0.0172(2) 0.00012(19) -0.00015(18) 0.0102(2)
Ru1 0.01900(8) 0.01565(8) 0.01808(7) 0.00161(6) -0.00269(6) 0.00564(7)

loop_
_atom_type_symbol
_atom_type_description
_atom_type_scat_dispersion_real
_atom_type_scat_dispersion_imag
_atom_type_scat_source
C C 0.0033 0.0016 'International Tables Vol C Tables 4.2.6.8 and 6.1.1.4'
H H 0.0000 0.0000 'International Tables Vol C Tables 4.2.6.8 and 6.1.1.4'
P P 0.1023 0.0942 'International Tables Vol C Tables 4.2.6.8 and 6.1.1.4'
Ru Ru -1.2594 0.8363 'International Tables Vol C Tables 4.2.6.8 and 6.1.1.4'

loop_
_geom_angle_atom_site_label_1
_geom_angle_atom_site_label_2
_geom_angle_atom_site_label_3
_geom_angle
H1C C1 H1D 109.5
H1C C1 H1E 109.5
H1D C1 H1E 109.5
C2 C1 H1C 109.5
C2 C1 H1D 109.5
C2 C1 H1E 109.5
C1 C2 H2A 107.5
C1 C2 C3 112.5(2)
C1 C2 P1 115.14(16)
C3 C2 H2A 107.5
C3 C2 P1 106.41(17)
P1 C2 H2A 107.5
C2 C3 H3A 110.2
C2 C3 H3B 110.2
H3A C3 H3B 108.5
C4 C3 C2 107.4(2)
C4 C3 H3A 110.2
C4 C3 H3B 110.2
C3 C4 H4A 110.5
C3 C4 H4B 110.5
H4A C4 H4B 108.7
C5 C4 C3 106.2(2)
C5 C4 H4A 110.5
C5 C4 H4B 110.5
C4 C5 H5 106.3
C4 C5 P1 106.65(17)
C6 C5 C4 114.2(2)
C6 C5 H5 106.3
C6 C5 P1 116.28(19)
P1 C5 H5 106.3
C5 C6 H6A 109.5
C5 C6 H6B 109.5
C5 C6 H6C 109.5
H6A C6 H6B 109.5
H6A C6 H6C 109.5
H6B C6 H6C 109.5
H7A C7 H7B 108.0
C8 C7 H7A 109.3
C8 C7 H7B 109.3
C8 C7 P1 111.53(17)
P1 C7 H7A 109.3
P1 C7 H7B 109.3
C7 C8 H8A 109.4
C7 C8 H8B 109.4
C7 C8 P2 111.03(16)
H8A C8 H8B 108.0
P2 C8 H8A 109.4
P2 C8 H8B 109.4
H9A C9 H9B 109.5
H9A C9 H9C 109.5
H9B C9 H9C 109.5
C10 C9 H9A 109.5
C10 C9 H9B 109.5
C10 C9 H9C 109.5
C9 C10 H10 107.2
C9 C10 C11 112.6(3)
C9 C10 P2 115.6(2)
C11 C10 H10 107.2
C11 C10 P2 106.7(2)
P2 C10 H10 107.2
C10 C11 H11A 110.4
C10 C11 H11B 110.4
H11A C11 H11B 108.6
C12 C11 C10 106.5(3)
C12 C11 H11A 110.4
C12 C11 H11B 110.4
C11 C12 H12A 110.2
C11 C12 H12B 110.2
C11 C12 C13 107.4(3)
H12A C12 H12B 108.5
C13 C12 H12A 110.2
C13 C12 H12B 110.2
C12 C13 H13 107.9
C12 C13 P2 105.7(2)
C14 C13 C12 111.0(3)
C14 C13 H13 107.9
C14 C13 P2 116.3(2)
P2 C13 H13 107.9
C13 C14 H14A 109.5
C13 C14 H14B 109.5
C13 C14 H14C 109.5
H14A C14 H14B 109.5
H14A C14 H14C 109.5
H14B C14 H14C 109.5
H15D C15B H15E 109.5
H15D C15B H15F 109.5
H15E C15B H15F 109.5
C16B C15B H15D 109.5
C16B C15B H15E 109.5
C16B C15B H15F 109.5
C15 C16 H16 107.4
C15 C16 C17 114.8(4)
C15 C16 P3 116.1(3)
C17 C16 H16 107.4
C17 C16 P3 103.1(3)
P3 C16 H16 107.4
C15B C16B H16A 107.9
C15B C16B C17B 112.9(6)
C15B C16B P3B 114.9(4)
C17B C16B H16A 107.9
C17B C16B P3B 105.2(3)
P3B C16B H16A 107.9
C16 C17 H17A 110.5
C16 C17 H17B 110.5
H17A C17 H17B 108.7
C18 C17 C16 106.2(9)
C18 C17 H17A 110.5
C18 C17 H17B 110.5
C16B C17B H17C 110.7
C16B C17B H17D 110.7
H17C C17B H17D 108.8
C18B C17B C16B 105.2(10)
C18B C17B H17C 110.7
C18B C17B H17D 110.7
C17 C18 H18A 111.0
C17 C18 H18B 111.0
C17 C18 C19 103.8(8)
H18A C18 H18B 109.0
C19 C18 H18A 111.0
C19 C18 H18B 111.0
C17B C18B H18C 110.0
C17B C18B H18D 110.0
C17B C18B C19B 108.5(10)
H18C C18B H18D 108.4
C19B C18B H18C 110.0
C19B C18B H18D 110.0
C18 C19 H19 106.8
C18 C19 P3 105.6(11)
C20 C19 C18 114.5(10)
C20 C19 H19 106.8
C20 C19 P3 116.0(5)
P3 C19 H19 106.8
C18B C19B H19A 105.9
C18B C19B P3B 107.2(12)
C20B C19B C18B 110.9(8)
C20B C19B H19A 105.9
C20B C19B P3B 120.1(5)
P3B C19B H19A 105.9
C19B C20B H20D 109.5
C19B C20B H20E 109.5
C19B C20B H20F 109.5
H20D C20B H20E 109.5
H20D C20B H20F 109.5
H20E C20B H20F 109.5
H21A C21 H21B 107.6
C22 C21 H21A 108.7
C22 C21 H21B 108.7
C22 C21 P3 114.2(3)
P3 C21 H21A 108.7
P3 C21 H21B 108.7
H21C C21B H21D 108.8
P3B C21B H21C 110.7
P3B C21B H21D 110.7
C21 C22 H22A 109.2
C21 C22 H22B 109.2
C21 C22 P4 112.2(2)
H22A C22 H22B 107.9
P4 C22 H22A 109.2
P4 C22 H22B 109.2
H23A C23 H23B 109.5
H23A C23 H23C 109.5
H23B C23 H23C 109.5
C24 C23 H23A 109.5
C24 C23 H23B 109.5
C24 C23 H23C 109.5
C23 C24 H24 106.4
C23 C24 C25 113.7(2)
C23 C24 P4 115.99(17)
C25 C24 H24 106.4
C25 C24 P4 107.21(15)
P4 C24 H24 106.4
C24 C25 H25A 109.6
C24 C25 H25B 109.6
C24 C25 C26 110.47(19)
H25A C25 H25B 108.1
C26 C25 H25A 109.6
C26 C25 H25B 109.6
C25 C26 H26A 109.6
C25 C26 H26B 109.6
H26A C26 H26B 108.2
C27 C26 C25 110.11(19)
C27 C26 H26A 109.6
C27 C26 H26B 109.6
C26 C27 H27 109.1
C26 C27 P4 105.32(15)
C28 C27 C26 111.8(2)
C28 C27 H27 109.1
C28 C27 P4 112.30(17)
P4 C27 H27 109.1
C27 C28 H28A 109.5
C27 C28 H28B 109.5
C27 C28 H28C 109.5
H28A C28 H28B 109.5
H28A C28 H28C 109.5
H28B C28 H28C 109.5
C2 P1 Ru1 132.90(7)
C5 P1 C2 91.65(11)
C5 P1 Ru1 118.41(8)
C7 P1 C2 99.11(11)
C7 P1 C5 101.67(11)
C7 P1 Ru1 108.09(8)
C8 P2 C10 104.47(14)
C8 P2 C13 100.41(13)
C8 P2 Ru1 108.99(8)
C10 P2 C13 91.97(15)
C10 P2 Ru1 125.95(9)
C13 P2 Ru1 121.19(12)
C16B P3B C21B 99.3(3)
C16B P3B Ru1 122.20(19)
C19B P3B C16B 92.5(6)
C19B P3B C21B 101.6(4)
C19B P3B Ru1 124.9(6)
C21B P3B Ru1 111.53(17)
C16 P3 C19 93.9(5)
C16 P3 C21 101.6(2)
C16 P3 Ru1 122.45(15)
C19 P3 Ru1 122.8(7)
C21 P3 C19 106.3(5)
C21 P3 Ru1 107.10(16)
C22 P4 Ru1 107.94(8)
C24 P4 C22 101.54(11)
C24 P4 C27 89.75(10)
C24 P4 Ru1 121.39(7)
C27 P4 C22 98.30(11)
C27 P4 Ru1 132.48(8)
P1 Ru1 H1 83.3(16)
P1 Ru1 H2 163.2(11)
P2 Ru1 P1 85.84(2)
P2 Ru1 P3B 164.97(4)
P2 Ru1 P4 106.82(2)
P2 Ru1 H1 80.6(15)
P2 Ru1 H2 81.9(11)
P3B Ru1 P1 101.99(6)
P3B Ru1 P4 82.47(6)
P3B Ru1 H1 87.5(15)
P3B Ru1 H2 87.6(11)
P3 Ru1 P1 108.34(6)
P3 Ru1 P2 154.33(4)
P3 Ru1 P3B 10.69(6)
P3 Ru1 P4 88.22(6)
P3 Ru1 H1 80.0(16)
P3 Ru1 H2 79.3(11)
P4 Ru1 P1 111.40(2)
P4 Ru1 H1 163.6(16)
P4 Ru1 H2 83.3(11)
H1 Ru1 H2 83.4(19)

loop_
_geom_bond_atom_site_label_1
_geom_bond_atom_site_label_2
_geom_bond_distance
C1 H1C 0.9800
C1 H1D 0.9800
C1 H1E 0.9800
C1 C2 1.526(3)
C2 H2A 1.0000
C2 C3 1.527(4)
C2 P1 1.892(2)
C3 H3A 0.9900
C3 H3B 0.9900
C3 C4 1.521(4)
C4 H4A 0.9900
C4 H4B 0.9900
C4 C5 1.519(4)
C5 H5 1.0000
C5 C6 1.518(4)
C5 P1 1.874(2)
C6 H6A 0.9800
C6 H6B 0.9800
C6 H6C 0.9800
C7 H7A 0.9900
C7 H7B 0.9900
C7 C8 1.523(3)
C7 P1 1.858(2)
C8 H8A 0.9900
C8 H8B 0.9900
C8 P2 1.861(3)
C9 H9A 0.9800
C9 H9B 0.9800
C9 H9C 0.9800
C9 C10 1.509(5)
C10 H10 1.0000
C10 C11 1.526(4)
C10 P2 1.875(3)
C11 H11A 0.9900
C11 H11B 0.9900
C11 C12 1.503(6)
C12 H12A 0.9900
C12 H12B 0.9900
C12 C13 1.523(5)
C13 H13 1.0000
C13 C14 1.517(6)
C13 P2 1.876(3)
C14 H14A 0.9800
C14 H14B 0.9800
C14 H14C 0.9800
C15 H15A 0.9800
C15 H15B 0.9800
C15 H15C 0.9800
C15 C16 1.520(4)
C15B H15D 0.9800
C15B H15E 0.9800
C15B H15F 0.9800
C15B C16B 1.527(5)
C16 H16 1.0000
C16 C17 1.542(4)
C16 P3 1.851(4)
C16B H16A 1.0000
C16B C17B 1.544(5)
C16B P3B 1.875(4)
C17 H17A 0.9900
C17 H17B 0.9900
C17 C18 1.527(5)
C17B H17C 0.9900
C17B H17D 0.9900
C17B C18B 1.525(5)
C18 H18A 0.9900
C18 H18B 0.9900
C18 C19 1.546(5)
C18B H18C 0.9900
C18B H18D 0.9900
C18B C19B 1.546(5)
C19 H19 1.0000
C19 C20 1.533(5)
C19 P3 1.866(5)
C19B H19A 1.0000
C19B C20B 1.527(5)
C19B P3B 1.864(5)
C20 H20A 0.9800
C20 H20B 0.9800
C20 H20C 0.9800
C20B H20D 0.9800
C20B H20E 0.9800
C20B H20F 0.9800
C21 H21A 0.9900
C21 H21B 0.9900
C21 C22 1.542(5)
C21 P3 1.858(5)
C21B H21C 0.9900
C21B H21D 0.9900
C21B P3B 1.878(5)
C22 H22A 0.9900
C22 H22B 0.9900
C22 P4 1.869(2)
C23 H23A 0.9800
C23 H23B 0.9800
C23 H23C 0.9800
C23 C24 1.523(3)
C24 H24 1.0000
C24 C25 1.542(3)
C24 P4 1.852(2)
C25 H25A 0.9900
C25 H25B 0.9900
C25 C26 1.546(3)
C26 H26A 0.9900
C26 H26B 0.9900
C26 C27 1.543(3)
C27 H27 1.0000
C27 C28 1.524(4)
C27 P4 1.864(2)
C28 H28A 0.9800
C28 H28B 0.9800
C28 H28C 0.9800
P1 Ru1 2.3201(6)
P2 Ru1 2.2817(6)
P3B Ru1 2.2934(12)
P3 Ru1 2.2612(12)
P4 Ru1 2.3135(6)
Ru1 H1 1.47(4)
Ru1 H2 1.61(3)

loop_
_geom_torsion_atom_site_label_1
_geom_torsion_atom_site_label_2
_geom_torsion_atom_site_label_3
_geom_torsion_atom_site_label_4
_geom_torsion
C1 C2 C3 C4 -162.5(2)
C1 C2 P1 C5 135.5(2)
C1 C2 P1 C7 -122.4(2)
C1 C2 P1 Ru1 2.9(2)
C2 C3 C4 C5 50.3(3)
C2 P1 Ru1 P2 -130.91(11)
C2 P1 Ru1 P3B 62.06(12)
C2 P1 Ru1 P3 70.97(12)
C2 P1 Ru1 P4 -24.47(11)
C3 C2 P1 C5 10.1(2)
C3 C2 P1 C7 112.2(2)
C3 C2 P1 Ru1 -122.49(17)
C3 C4 C5 C6 -170.9(2)
C3 C4 C5 P1 -41.0(3)
C4 C5 P1 C2 17.59(19)
C4 C5 P1 C7 -82.07(19)
C4 C5 P1 Ru1 159.75(15)
C5 P1 Ru1 P2 105.91(10)
C5 P1 Ru1 P3B -61.13(11)
C5 P1 Ru1 P3 -52.21(11)
C5 P1 Ru1 P4 -147.65(10)
C6 C5 P1 C2 146.2(2)
C6 C5 P1 C7 46.6(2)
C6 C5 P1 Ru1 -71.6(2)
C7 C8 P2 C10 -102.9(2)
C7 C8 P2 C13 162.3(2)
C7 C8 P2 Ru1 34.0(2)
C7 P1 Ru1 P2 -8.85(9)
C7 P1 Ru1 P3B -175.88(10)
C7 P1 Ru1 P3 -166.97(10)
C7 P1 Ru1 P4 97.60(9)
C8 C7 P1 C2 173.31(18)
C8 C7 P1 C5 -93.1(2)
C8 C7 P1 Ru1 32.3(2)
C8 P2 Ru1 P1 -11.04(10)
C8 P2 Ru1 P3B 111.1(3)
C8 P2 Ru1 P3 114.21(17)
C8 P2 Ru1 P4 -122.15(10)
C9 C10 C11 C12 -164.8(3)
C9 C10 P2 C8 36.8(3)
C9 C10 P2 C13 138.1(3)
C9 C10 P2 Ru1 -90.2(2)
C10 C11 C12 C13 50.5(4)
C10 P2 Ru1 P1 114.13(14)
C10 P2 Ru1 P3B -123.7(3)
C10 P2 Ru1 P3 -120.6(2)
C10 P2 Ru1 P4 3.02(14)
C11 C10 P2 C8 -89.2(2)
C11 C10 P2 C13 12.1(2)
C11 C10 P2 Ru1 143.74(19)
C11 C12 C13 C14 -166.8(3)
C11 C12 C13 P2 -39.9(3)
C12 C13 P2 C8 120.4(3)
C12 C13 P2 C10 15.3(3)
C12 C13 P2 Ru1 -119.7(2)
C13 P2 Ru1 P1 -126.62(11)
C13 P2 Ru1 P3B -4.4(3)
C13 P2 Ru1 P3 -1.37(19)
C13 P2 Ru1 P4 122.27(11)
C14 C13 P2 C8 -115.9(3)
C14 C13 P2 C10 139.0(3)
C14 C13 P2 Ru1 4.0(3)
C15 C16 C17 C18 -173.0(9)
C15 C16 P3 C19 145.3(7)
C15 C16 P3 C21 -107.1(4)
C15 C16 P3 Ru1 12.0(4)
C15B C16B C17B C18B -170.6(9)
C15B C16B P3B C19B 149.2(7)
C15B C16B P3B C21B -108.5(6)
C15B C16B P3B Ru1 14.4(6)
C16 C17 C18 C19 56.0(14)
C16 P3 Ru1 P1 116.6(2)
C16 P3 Ru1 P2 -4.3(3)
C16 P3 Ru1 P3B 171.4(8)
C16 P3 Ru1 P4 -131.4(2)
C16B C17B C18B C19B 47.9(16)
C16B P3B Ru1 P1 146.8(2)
C16B P3B Ru1 P2 26.4(4)
C16B P3B Ru1 P3 19.2(5)
C16B P3B Ru1 P4 -102.9(2)
C17 C16 P3 C19 18.9(7)
C17 C16 P3 C21 126.5(3)
C17 C16 P3 Ru1 -114.4(3)
C17 C18 C19 C20 -167.7(10)
C17 C18 C19 P3 -39.0(16)
C17B C16B P3B C19B 24.5(6)
C17B C16B P3B C21B 126.7(4)
C17B C16B P3B Ru1 -110.4(4)
C17B C18B C19B C20B -161.7(11)
C17B C18B C19B P3B -28.8(17)
C18 C19 P3 C16 11.5(11)
C18 C19 P3 C21 -91.9(10)
C18 C19 P3 Ru1 144.6(10)
C18B C19B P3B C16B 1.9(10)
C18B C19B P3B C21B -98.1(9)
C18B C19B P3B Ru1 134.9(9)
C19 P3 Ru1 P1 -3.7(3)
C19 P3 Ru1 P2 -124.6(3)
C19 P3 Ru1 P3B 51.1(6)
C19 P3 Ru1 P4 108.3(3)
C19B P3B Ru1 P1 26.5(4)
C19B P3B Ru1 P2 -93.9(4)
C19B P3B Ru1 P3 -101.0(7)
C19B P3B Ru1 P4 136.9(4)
C20 C19 P3 C16 139.3(13)
C20 C19 P3 C21 36.0(15)
C20 C19 P3 Ru1 -87.6(14)
C20B C19B P3B C16B 129.7(13)
C20B C19B P3B C21B 29.6(14)
C20B C19B P3B Ru1 -97.3(12)
C21 C22 P4 C24 -107.5(2)
C21 C22 P4 C27 161.1(2)
C21 C22 P4 Ru1 21.2(3)
C21 P3 Ru1 P1 -126.92(17)
C21 P3 Ru1 P2 112.18(19)
C21 P3 Ru1 P3B -72.1(6)
C21 P3 Ru1 P4 -14.94(17)
C21B P3B Ru1 P1 -96.19(19)
C21B P3B Ru1 P2 143.5(2)
C21B P3B Ru1 P3 136.3(7)
C21B P3B Ru1 P4 14.19(19)
C22 C21 P3 C16 162.6(3)
C22 C21 P3 C19 -99.8(7)
C22 C21 P3 Ru1 33.1(3)
C22 P4 Ru1 P1 107.79(9)
C22 P4 Ru1 P2 -160.08(9)
C22 P4 Ru1 P3B 7.82(10)
C22 P4 Ru1 P3 -1.23(10)
C23 C24 C25 C26 -150.9(2)
C23 C24 P4 C22 64.3(2)
C23 C24 P4 C27 162.7(2)
C23 C24 P4 Ru1 -55.2(2)
C24 C25 C26 C27 -7.1(3)
C24 P4 Ru1 P1 -135.86(9)
C24 P4 Ru1 P2 -43.73(10)
C24 P4 Ru1 P3B 124.16(11)
C24 P4 Ru1 P3 115.12(11)
C25 C24 P4 C22 -63.91(19)
C25 C24 P4 C27 34.52(18)
C25 C24 P4 Ru1 176.57(13)
C25 C26 C27 C28 -90.3(3)
C25 C26 C27 P4 31.9(2)
C26 C27 P4 C22 63.44(18)
C26 C27 P4 C24 -38.19(17)
C26 C27 P4 Ru1 -172.81(12)
C27 P4 Ru1 P1 -12.36(11)
C27 P4 Ru1 P2 79.77(11)
C27 P4 Ru1 P3B -112.33(11)
C27 P4 Ru1 P3 -121.38(11)
C28 C27 P4 C22 -174.70(18)
C28 C27 P4 C24 83.68(19)
C28 C27 P4 Ru1 -50.9(2)
P1 C2 C3 C4 -35.6(3)
P1 C7 C8 P2 -42.4(2)
P2 C10 C11 C12 -37.0(3)
P3B C16B C17B C18B -44.6(10)
P3 C16 C17 C18 -45.7(9)
P3 C21 C22 P4 -35.3(4)
P4 C24 C25 C26 -21.3(3)
